data_7219345
loop_
_publ_author_name
'Hutchison, Ian B.'
'Delori, Amit'
'Wang, Xiao'
'Kamenev, Konstantin V.'
'Urquhart, Andrew J.'
'Oswald, Iain D. H.'

_publ_section_title
;
 Polymorphism of a polymer precursor: metastable glycolide polymorph
 recovered via large scale high-pressure experiments
;
_journal_issue 8
_journal_name_full CrystEngComm
_journal_page_first 1778
_journal_paper_doi 10.1039/C5CE00119F
_journal_volume 17
_journal_year 2015
_chemical_formula_moiety 'C4 H4 O4'
_chemical_formula_sum 'C4 H4 O4'
_chemical_formula_weight 116.07
_chemical_name_common '1,4-Dioxane-2,5-dione '
_chemical_name_systematic Glycolide
_chemical_properties_physical Heat-sensitive
_space_group_IT_number 14
_symmetry_cell_setting monoclinic
_symmetry_space_group_name_Hall '-P 2yn'
_symmetry_space_group_name_H-M 'P 1 21/n 1'
_atom_sites_solution_hydrogens difmap
_atom_sites_solution_primary direct
_audit_update_record
;
2015-01-14 deposited with the CCDC.
2015-01-20 downloaded from the CCDC.
;
_cell_angle_alpha 90
_cell_angle_beta 98.9365(18)
_cell_angle_gamma 90
_cell_formula_units_Z 8
_cell_length_a 6.7039(2)
_cell_length_b 14.9481(4)
_cell_length_c 9.6177(2)
_cell_measurement_reflns_used 3929
_cell_measurement_temperature 296
_cell_measurement_theta_max 27
_cell_measurement_theta_min 3
_cell_volume 952.10(4)
_computing_cell_refinement 'Apex2 (Bruker AXS, 2006)'
_computing_data_collection 'Apex2 (Bruker AXS, 2006)'
_computing_data_reduction 'Apex2 (Bruker AXS, 2006)'
_computing_molecular_graphics 'CAMERON (Watkin et al., 1996)'
_computing_publication_material 'CRYSTALS (Betteridge et al., 2003)'
_computing_structure_refinement 'CRYSTALS (Betteridge et al., 2003)'
_computing_structure_solution 'SHELXS 86 (Sheldrick, 1986)'
_diffrn_ambient_temperature 296
_diffrn_measured_fraction_theta_full 0.995
_diffrn_measured_fraction_theta_max 0.995
_diffrn_measurement_device Area
_diffrn_measurement_device_type 'Bruker Kappa Apex2'
_diffrn_measurement_method \w/2\q
_diffrn_radiation_monochromator graphite
_diffrn_radiation_type 'Mo K\a'
_diffrn_radiation_wavelength 0.71073
_diffrn_reflns_av_R_equivalents 0.027
_diffrn_reflns_limit_h_max 8
_diffrn_reflns_limit_h_min -8
_diffrn_reflns_limit_k_max 19
_diffrn_reflns_limit_k_min -18
_diffrn_reflns_limit_l_max 12
_diffrn_reflns_limit_l_min -12
_diffrn_reflns_number 9333
_diffrn_reflns_theta_full 27.105
_diffrn_reflns_theta_max 27.105
_diffrn_reflns_theta_min 2.540
_diffrn_standards_number 0
_exptl_absorpt_coefficient_mu 0.150
_exptl_absorpt_correction_T_max 0.97
_exptl_absorpt_correction_T_min 0.85
_exptl_absorpt_correction_type multi-scan
_exptl_absorpt_process_details 'SADABS (Siemens, 1996)'
_exptl_crystal_colour colourless
_exptl_crystal_density_diffrn 1.619
_exptl_crystal_density_method 'not measured'
_exptl_crystal_description plate
_exptl_crystal_F_000 480
_exptl_crystal_recrystallization_method 'Re-crystallisation from solvent: Acetone'
_exptl_crystal_size_max 0.500
_exptl_crystal_size_mid 0.200
_exptl_crystal_size_min 0.200
_refine_diff_density_max 0.19
_refine_diff_density_min -0.16
_refine_ls_extinction_coef 500(20)
_refine_ls_extinction_method 'Larson (1970), Equation 22'
_refine_ls_goodness_of_fit_ref 1.0572
_refine_ls_hydrogen_treatment constr
_refine_ls_matrix_type full
_refine_ls_number_parameters 146
_refine_ls_number_reflns 2075
_refine_ls_number_restraints 0
_refine_ls_R_factor_all 0.0400
_refine_ls_R_factor_gt 0.0350
_refine_ls_shift/su_max 0.0003931
_refine_ls_shift/su_mean 0.0000798
_refine_ls_structure_factor_coef Fsqd
_refine_ls_weighting_details
;
 Method= Modified Sheldrick 
 w=1/[\s^2^(F^2^) + ( 0.03P)^2^ + 0.24P] 
 ,where P=(max(Fo^2^,0) + 2Fc^2^)/3 
;
_refine_ls_weighting_scheme calc
_refine_ls_wR_factor_all 0.0865
_refine_ls_wR_factor_gt 0.0770
_refine_ls_wR_factor_ref 0.0851
_reflns_limit_h_max 8
_reflns_limit_h_min -8
_reflns_limit_k_max 19
_reflns_limit_k_min 0
_reflns_limit_l_max 12
_reflns_limit_l_min 0
_reflns_number_gt 1879
_reflns_number_total 2092
_reflns_threshold_expression I>2.0\s(I)
_oxford_diffrn_Wilson_B_factor 3.43
_oxford_diffrn_Wilson_scale 14.49
_oxford_refine_ls_r_factor_ref 0.0396
_oxford_refine_ls_scale 0.2859(4)
_oxford_reflns_number_all 2085
_oxford_reflns_threshold_expression_ref I>-3.0\s(I)
_cod_data_source_file c5ce00119f2.cif
_cod_data_source_block Form1
_cod_depositor_comments 'Adding full bibliography for 7219345--7219346.cif.'
_cod_original_cell_volume 952.10(2)
_cod_original_sg_symbol_H-M 'P 1 21/n 1 '
_cod_database_code 7219345

loop_
_symmetry_equiv_pos_as_xyz
x,y,z
-x,-y,-z
-x+1/2,y+1/2,-z+1/2
x+1/2,-y+1/2,z+1/2

loop_
_atom_site_label
_atom_site_type_symbol
_atom_site_fract_x
_atom_site_fract_y
_atom_site_fract_z
_atom_site_U_iso_or_equiv
_atom_site_occupancy
_atom_site_adp_type
_atom_site_refinement_flags_posn
C1 C 0.59830(19) 0.29744(9) 0.33718(15) 0.0438 1.0000 Uani .
C2 C 0.7146(2) 0.23282(9) 0.43661(14) 0.0452 1.0000 Uani .
C3 C 0.75904(18) 0.13766(8) 0.24795(13) 0.0389 1.0000 Uani .
C4 C 0.7614(2) 0.22365(9) 0.16997(14) 0.0472 1.0000 Uani .
O1 O 0.60930(15) 0.28494(6) 0.20108(10) 0.0501 1.0000 Uani .
O2 O 0.71627(14) 0.14402(6) 0.37884(9) 0.0441 1.0000 Uani .
O3 O 0.79193(16) 0.06589(7) 0.20128(12) 0.0591 1.0000 Uani .
O4 O 0.49975(17) 0.35693(7) 0.37441(14) 0.0680 1.0000 Uani .
H1 H 0.8522 0.2533 0.4606 0.0523 1.0000 Uiso R
H2 H 0.6518 0.2280 0.5197 0.0529 1.0000 Uiso R
H3 H 0.7326 0.2110 0.0712 0.0556 1.0000 Uiso R
H4 H 0.8951 0.2509 0.1944 0.0550 1.0000 Uiso R
C5 C 0.74431(19) 0.40155(9) 0.82127(14) 0.0435 1.0000 Uani .
C6 C 0.7350(2) 0.49357(10) 0.88049(14) 0.0513 1.0000 Uani .
C7 C 0.89326(18) 0.55389(8) 0.69889(13) 0.0389 1.0000 Uani .
C8 C 0.7832(2) 0.48000(8) 0.61496(13) 0.0397 1.0000 Uani .
O5 O 0.79095(13) 0.39693(6) 0.69129(9) 0.0423 1.0000 Uani .
O6 O 0.88231(15) 0.55324(6) 0.83677(9) 0.0499 1.0000 Uani .
O7 O 0.98784(15) 0.61079(7) 0.65030(11) 0.0555 1.0000 Uani .
O8 O 0.71314(18) 0.33469(8) 0.88216(13) 0.0693 1.0000 Uani .
H5 H 0.6002 0.5182 0.8491 0.0590 1.0000 Uiso R
H6 H 0.7627 0.4902 0.9802 0.0602 1.0000 Uiso R
H8 H 0.8443 0.4697 0.5323 0.0467 1.0000 Uiso R
H7 H 0.6449 0.4971 0.5883 0.0458 1.0000 Uiso R

loop_
_atom_site_aniso_label
_atom_site_aniso_U_11
_atom_site_aniso_U_22
_atom_site_aniso_U_33
_atom_site_aniso_U_23
_atom_site_aniso_U_13
_atom_site_aniso_U_12
C1 0.0379(6) 0.0348(7) 0.0573(8) -0.0049(6) 0.0031(5) 0.0001(5)
C2 0.0522(8) 0.0431(8) 0.0400(6) -0.0043(5) 0.0060(5) 0.0023(6)
C3 0.0329(6) 0.0375(7) 0.0450(6) -0.0043(5) 0.0015(5) 0.0006(5)
C4 0.0561(8) 0.0453(8) 0.0407(7) 0.0014(6) 0.0092(6) 0.0017(6)
O1 0.0557(6) 0.0424(5) 0.0486(5) 0.0069(4) -0.0037(4) 0.0098(4)
O2 0.0543(5) 0.0341(5) 0.0446(5) 0.0059(4) 0.0101(4) 0.0027(4)
O3 0.0633(7) 0.0418(6) 0.0714(7) -0.0154(5) 0.0078(5) 0.0060(5)
O4 0.0600(7) 0.0479(6) 0.0959(9) -0.0138(6) 0.0114(6) 0.0160(5)
C5 0.0373(6) 0.0458(8) 0.0455(7) 0.0091(6) 0.0002(5) -0.0030(6)
C6 0.0558(8) 0.0585(9) 0.0409(7) -0.0071(6) 0.0112(6) -0.0118(7)
C7 0.0370(6) 0.0320(6) 0.0472(7) -0.0009(5) 0.0052(5) 0.0011(5)
C8 0.0484(7) 0.0322(7) 0.0377(6) 0.0014(5) 0.0043(5) -0.0010(5)
O5 0.0504(5) 0.0284(5) 0.0476(5) 0.0001(4) 0.0065(4) 0.0017(4)
O6 0.0546(6) 0.0486(6) 0.0457(5) -0.0119(4) 0.0047(4) -0.0150(4)
O7 0.0544(6) 0.0404(5) 0.0735(7) 0.0030(5) 0.0158(5) -0.0110(5)
O8 0.0767(8) 0.0583(7) 0.0720(7) 0.0280(6) 0.0081(6) -0.0100(6)

loop_
_atom_type_symbol
_atom_type_scat_dispersion_real
_atom_type_scat_dispersion_imag
_atom_type_scat_Cromer_Mann_a1
_atom_type_scat_Cromer_Mann_b1
_atom_type_scat_Cromer_Mann_a2
_atom_type_scat_Cromer_Mann_b2
_atom_type_scat_Cromer_Mann_a3
_atom_type_scat_Cromer_Mann_b3
_atom_type_scat_Cromer_Mann_a4
_atom_type_scat_Cromer_Mann_b4
_atom_type_scat_Cromer_Mann_c
_atom_type_scat_source
C 0.0033 0.0016 2.3100 20.8439 1.0200 10.2075 1.5886 0.5687 0.8650 51.6512 0.2156 'International Tables Vol C 4.2.6.8 and 6.1.1.4'
H 0.0000 0.0000 0.4930 10.5109 0.3229 26.1257 0.1402 3.1424 0.0408 57.7998 0.0030 'International Tables Vol C 4.2.6.8 and 6.1.1.4'
O 0.0106 0.0060 3.0485 13.2771 2.2868 5.7011 1.5463 0.3239 0.8670 32.9089 0.2508 'International Tables Vol C 4.2.6.8 and 6.1.1.4'

loop_
_geom_angle_atom_site_label_1
_geom_angle_atom_site_label_2
_geom_angle_atom_site_label_3
_geom_angle
_geom_angle_publ_flag
C2 C1 O1 115.78(11) yes
C2 C1 O4 123.23(13) yes
O1 C1 O4 120.99(13) yes
C1 C2 O2 112.61(10) yes
C1 C2 H1 109.4 no
O2 C2 H1 108.7 no
C1 C2 H2 109.2 no
O2 C2 H2 106.4 no
H1 C2 H2 110.5 no
C4 C3 O2 115.67(11) yes
C4 C3 O3 124.61(12) yes
O2 C3 O3 119.72(12) yes
C3 C4 O1 112.48(11) yes
C3 C4 H3 108.2 no
O1 C4 H3 107.0 no
C3 C4 H4 108.6 no
O1 C4 H4 109.7 no
H3 C4 H4 110.8 no
C4 O1 C1 116.27(10) yes
C2 O2 C3 116.39(10) yes
C6 C5 O5 115.71(11) yes
C6 C5 O8 124.29(13) yes
O5 C5 O8 119.99(14) yes
C5 C6 O6 112.82(11) yes
C5 C6 H5 108.6 no
O6 C6 H5 108.6 no
C5 C6 H6 108.8 no
O6 C6 H6 107.0 no
H5 C6 H6 111.0 no
C8 C7 O6 115.55(10) yes
C8 C7 O7 124.12(12) yes
O6 C7 O7 120.33(12) yes
C7 C8 O5 112.75(10) yes
C7 C8 H8 109.1 no
O5 C8 H8 107.3 no
C7 C8 H7 108.9 no
O5 C8 H7 108.9 no
H8 C8 H7 109.9 no
C8 O5 C5 115.93(10) yes
C6 O6 C7 116.03(10) yes

loop_
_geom_bond_atom_site_label_1
_geom_bond_atom_site_label_2
_geom_bond_distance
_geom_bond_publ_flag
C1 C2 1.4910(18) yes
C1 O1 1.3355(16) yes
C1 O4 1.1954(16) yes
C2 O2 1.4398(15) yes
C2 H1 0.966 no
C2 H2 0.962 no
C3 C4 1.4895(18) yes
C3 O2 1.3372(15) yes
C3 O3 1.1966(15) yes
C4 O1 1.4362(16) yes
C4 H3 0.959 no
C4 H4 0.979 no
C5 C6 1.494(2) yes
C5 O5 1.3367(15) yes
C5 O8 1.1931(16) yes
C6 O6 1.4408(16) yes
C6 H5 0.979 no
C6 H6 0.949 no
C7 C8 1.4936(17) yes
C7 O6 1.3394(15) yes
C7 O7 1.1983(15) yes
C8 O5 1.4394(14) yes
C8 H8 0.962 no
C8 H7 0.958 no

loop_
_geom_hbond_atom_site_label_D
_geom_hbond_atom_site_label_H
_geom_hbond_atom_site_label_A
_geom_hbond_site_symmetry_A
_geom_hbond_angle_DHA
_geom_hbond_distance_DH
_geom_hbond_distance_HA
_geom_hbond_distance_DA
_geom_hbond_publ_flag
C4 H3 O8 1_554 122.45(4) 0.959 2.582 3.2005(19) yes
C4 H4 O7 2_766 130.67(4) 0.979 2.600 3.3221(19) yes
C8 H8 O7 2_766 160.31(3) 0.962 2.532 3.4529(19) yes
C8 H7 O4 2_666 126.16(4) 0.958 2.437 3.1003(19) yes
